data_7061960
loop_
_publ_author_name
'Pialat, Am\'elie'
'Kitos, Alexandros A.'
'Witkowski, Tomasz G.'
'Cook, Cyril'
'Wang, Shiliang'
'Hu, Anguang'
'Murugesu, Muralee'

_publ_section_title
;
 Achieving short ignition delay and high specific impulse with
 cyanoborohydride-based hypergolic ionic liquids
;
_journal_issue 44
_journal_name_full 'New Journal of Chemistry'
_journal_page_first 21212
_journal_page_last 21220
_journal_paper_doi 10.1039/D2NJ03372K
_journal_volume 46
_journal_year 2022
_chemical_formula_moiety 'C28 H60 N, C H3 B N'
_chemical_formula_sum 'C29 H63 B N2'
_chemical_formula_weight 450.62
_chemical_name_systematic
;
'N,N,N-Triheptyl-butan-1-aminium (T-4)-(cyano-[kappa]C)tri-hydro-borate'
;
_space_group_crystal_system triclinic
_space_group_IT_number 2
_space_group_name_Hall '-P 1'
_space_group_name_H-M_alt 'P -1'
_atom_sites_solution_hydrogens mixed
_atom_sites_solution_primary direct
_audit_creation_date 2015-07-20
_audit_creation_method
;
Olex2 1.2
(compiled 2015.01.26 svn.r3150 for OlexSys, GUI svn.r4998)
;
_audit_update_record
;
2017-05-11 deposited with the CCDC.	2022-10-06 downloaded from the CCDC.
;
_cell_angle_alpha 89.121(4)
_cell_angle_beta 78.840(3)
_cell_angle_gamma 88.990(3)
_cell_formula_units_Z 2
_cell_length_a 9.5425(6)
_cell_length_b 11.4283(7)
_cell_length_c 14.5168(9)
_cell_measurement_reflns_used 7706
_cell_measurement_temperature 105
_cell_measurement_theta_max 57.350
_cell_measurement_theta_min 2.700
_cell_volume 1552.83(17)
_computing_cell_refinement
;
SAINT (2013) V8.34A; Integration Software for Single Crystal Data.
Bruker AXS Inc., Madison, WI 53719-1173.
;
_computing_data_collection
;
APEX 2 (2013) Bruker AXS Inc., Madison, WI 53719-1173.
;
_computing_data_reduction
;
SAINT (2013) V8.34A; Integration Software for Single Crystal Data.
Bruker AXS Inc., Madison, WI 53719-1173.
;
_computing_molecular_graphics 'Olex2 (Dolomanov et al., 2009)'
_computing_publication_material 'Olex2 (Dolomanov et al., 2009)'
_computing_structure_refinement 'XL (Sheldrick, 2008)'
_computing_structure_solution 'ShelXT (Sheldrick, 2015)'
_diffrn_ambient_temperature 105
_diffrn_detector 'CMOS Area detector'
_diffrn_detector_area_resol_mean 10.24
_diffrn_detector_type 'Bruker Photon 100 CMOS Detector'
_diffrn_measured_fraction_theta_full 0.994
_diffrn_measured_fraction_theta_max 0.981
_diffrn_measurement_device 'k-geometry diffractometer'
_diffrn_measurement_device_type 'Bruker Venture Metaljet'
_diffrn_measurement_method '\w and \f scans'
_diffrn_radiation_collimation 'Focusing mirrors'
_diffrn_radiation_monochromator 'Helios MX Mirror Optics'
_diffrn_radiation_probe x-ray
_diffrn_radiation_type GaK\a
_diffrn_radiation_wavelength 1.34139
_diffrn_reflns_av_R_equivalents 0.0935
_diffrn_reflns_av_unetI/netI 0.0944
_diffrn_reflns_Laue_measured_fraction_full 0.994
_diffrn_reflns_Laue_measured_fraction_max 0.981
_diffrn_reflns_limit_h_max 12
_diffrn_reflns_limit_h_min -11
_diffrn_reflns_limit_k_max 14
_diffrn_reflns_limit_k_min -14
_diffrn_reflns_limit_l_max 18
_diffrn_reflns_limit_l_min -18
_diffrn_reflns_number 33807
_diffrn_reflns_point_group_measured_fraction_full 0.994
_diffrn_reflns_point_group_measured_fraction_max 0.981
_diffrn_reflns_theta_full 53.594
_diffrn_reflns_theta_max 58.221
_diffrn_reflns_theta_min 2.699
_diffrn_source 'Metal Jet'
_diffrn_source_target Ga
_diffrn_source_type 'Gallium Liquid Metal Jet Source'
_exptl_absorpt_coefficient_mu 0.253
_exptl_absorpt_correction_T_max 0.7514
_exptl_absorpt_correction_T_min 0.6115
_exptl_absorpt_correction_type multi-scan
_exptl_absorpt_process_details
;
SADABS-2014/5 (Bruker,2014/5) was used for absorption correction.
wR2(int) was 0.1391 before and 0.0888 after correction.
The Ratio of minimum to maximum transmission is 0.8138.
The \l/2 correction factor is 0.00150.
;
_exptl_crystal_colour 'clear light Colorless'
_exptl_crystal_colour_lustre clear
_exptl_crystal_colour_modifier light
_exptl_crystal_colour_primary colourless
_exptl_crystal_density_diffrn 0.964
_exptl_crystal_description Platelet
_exptl_crystal_F_000 512
_exptl_crystal_preparation
;
'Synthesized by reacting tetraheptylammonium bromide 
 with Sodium Cyanoborohydride'
;
_exptl_crystal_recrystallization_method 'Crystallized in Et2O/MeCN/Toluene'
_exptl_crystal_size_max 0.36
_exptl_crystal_size_mid 0.18
_exptl_crystal_size_min 0.1
_refine_diff_density_max 0.346
_refine_diff_density_min -0.204
_refine_diff_density_rms 0.065
_refine_ls_extinction_method none
_refine_ls_goodness_of_fit_ref 1.031
_refine_ls_hydrogen_treatment mixed
_refine_ls_matrix_type full
_refine_ls_number_parameters 302
_refine_ls_number_reflns 6484
_refine_ls_number_restraints 0
_refine_ls_restrained_S_all 1.031
_refine_ls_R_factor_all 0.1901
_refine_ls_R_factor_gt 0.0860
_refine_ls_shift/su_max 0.000
_refine_ls_shift/su_mean 0.000
_refine_ls_structure_factor_coef Fsqd
_refine_ls_weighting_details 'w=1/[\s^2^(Fo^2^)+(0.1155P)^2^+0.1708P] where P=(Fo^2^+2Fc^2^)/3'
_refine_ls_weighting_scheme calc
_refine_ls_wR_factor_gt 0.2019
_refine_ls_wR_factor_ref 0.2513
_reflns_Friedel_coverage 0.000
_reflns_number_gt 2914
_reflns_number_total 6484
_reflns_threshold_expression 'I > 2\s(I)'
_cod_data_source_file d2nj03372k2.cif
_cod_data_source_block muru012
_cod_depositor_comments
;
The following automatic conversions were performed:

data item '_diffrn_radiation_probe' value 'X-ray' was changed to
'x-ray' in accordance with the
/home/data/users/saulius/crontab/automatic-downloads/rss-feeds/RSC/lib/dictionaries/cif_core.dic
dictionary named 'cif_core.dic' version 2.4.2 last updated on
2011-04-26.

Automatic conversion script
Id: cif_fix_values 7556 2019-12-06 15:28:31Z antanas 

 Adding full bibliography for 7061960.cif.
;
_cod_database_code 7061960
_shelx_space_group_comment
;
The symmetry employed for this shelxl refinement is uniquely defined
by the following loop, which should always be used as a source of
symmetry information in preference to the above space-group names.
They are only intended as comments.
;
_shelx_estimated_absorpt_t_max 0.975
_shelx_estimated_absorpt_t_min 0.914
_olex2_refinement_description
;
1. Fixed Uiso
 At 1.2 times of:
  All C(H,H) groups
 At 1.5 times of:
  All B(H,H,H) groups, All C(H,H,H) groups
2.a Secondary CH2 refined with riding coordinates:
 C1(H1A,H1B), C2(H2A,H2B), C3(H3A,H3B), C4(H4A,H4B), C5(H5A,H5B), C6(H6A,H6B),
 C8(H8A,H8B), C9(H9A,H9B), C10(H10A,H10B), C11(H11A,H11B), C12(H12A,H12B),
 C13(H13A,H13B), C15(H15A,H15B), C16(H16A,H16B), C17(H17A,H17B), C18(H18A,H18B),
  C19(H19A,H19B), C20(H20A,H20B), C22(H22A,H22B), C23(H23A,H23B), C24(H24A,
 H24B), C25(H25A,H25B), C26(H26A,H26B), C27(H27A,H27B)
2.b Idealised Me refined as rotating group:
 C7(H7A,H7B,H7C), C14(H14A,H14B,H14C), C21(H21A,H21B,H21C), C28(H28A,H28B,H28C)
;
_shelx_shelxl_version_number 2014/7
_olex2_exptl_crystal_mounting_method 'Mounted on a Cryoloop'
_olex2_submission_original_sample_id AP-II-61B
_olex2_submission_special_instructions 'No special instructions were received'

loop_
_space_group_symop_operation_xyz
'x, y, z'
'-x, -y, -z'

loop_
_atom_site_label
_atom_site_type_symbol
_atom_site_fract_x
_atom_site_fract_y
_atom_site_fract_z
_atom_site_U_iso_or_equiv
_atom_site_adp_type
_atom_site_occupancy
_atom_site_site_symmetry_order
_atom_site_calc_flag
_atom_site_refinement_flags_posn
_atom_site_refinement_flags_adp
_atom_site_refinement_flags_occupancy
_atom_site_disorder_assembly
_atom_site_disorder_group
N1 N 0.7477(2) 0.7199(2) 0.48377(16) 0.0467(6) Uani 1 1 d . . . . .
C1 C 0.8601(3) 0.6340(3) 0.4341(2) 0.0497(8) Uani 1 1 d . . . . .
H1A H 0.9405 0.6797 0.3986 0.060 Uiso 1 1 calc R . . . .
H1B H 0.8973 0.5878 0.4826 0.060 Uiso 1 1 calc R . . . .
C2 C 0.8131(3) 0.5493(3) 0.3672(2) 0.0536(8) Uani 1 1 d . . . . .
H2A H 0.7809 0.5935 0.3157 0.064 Uiso 1 1 calc R . . . .
H2B H 0.7316 0.5033 0.4010 0.064 Uiso 1 1 calc R . . . .
C3 C 0.9353(3) 0.4668(3) 0.3264(2) 0.0523(8) Uani 1 1 d . . . . .
H3A H 1.0231 0.5127 0.3059 0.063 Uiso 1 1 calc R . . . .
H3B H 0.9529 0.4111 0.3759 0.063 Uiso 1 1 calc R . . . .
C4 C 0.9049(3) 0.3990(3) 0.2439(2) 0.0526(8) Uani 1 1 d . . . . .
H4A H 0.8976 0.4551 0.1923 0.063 Uiso 1 1 calc R . . . .
H4B H 0.8107 0.3617 0.2629 0.063 Uiso 1 1 calc R . . . .
C5 C 1.0143(3) 0.3048(3) 0.2058(2) 0.0525(8) Uani 1 1 d . . . . .
H5A H 1.1098 0.3405 0.1891 0.063 Uiso 1 1 calc R . . . .
H5B H 1.0179 0.2453 0.2555 0.063 Uiso 1 1 calc R . . . .
C6 C 0.9810(3) 0.2456(3) 0.1205(2) 0.0544(8) Uani 1 1 d . . . . .
H6A H 0.9841 0.3047 0.0696 0.065 Uiso 1 1 calc R . . . .
H6B H 0.8823 0.2159 0.1362 0.065 Uiso 1 1 calc R . . . .
C7 C 1.0806(3) 0.1451(3) 0.0838(2) 0.0617(9) Uani 1 1 d . . . . .
H7A H 1.0450 0.1062 0.0334 0.093 Uiso 1 1 calc GR . . . .
H7B H 1.0849 0.0889 0.1349 0.093 Uiso 1 1 calc GR . . . .
H7C H 1.1763 0.1752 0.0593 0.093 Uiso 1 1 calc GR . . . .
C8 C 0.8281(3) 0.8070(3) 0.5313(2) 0.0505(8) Uani 1 1 d . . . . .
H8A H 0.8911 0.7626 0.5665 0.061 Uiso 1 1 calc R . . . .
H8B H 0.8903 0.8532 0.4819 0.061 Uiso 1 1 calc R . . . .
C9 C 0.7374(3) 0.8908(3) 0.5976(2) 0.0525(8) Uani 1 1 d . . . . .
H9A H 0.6830 0.8469 0.6518 0.063 Uiso 1 1 calc R . . . .
H9B H 0.6683 0.9317 0.5651 0.063 Uiso 1 1 calc R . . . .
C10 C 0.8321(3) 0.9804(3) 0.6322(2) 0.0521(8) Uani 1 1 d . . . . .
H10A H 0.9157 0.9393 0.6495 0.062 Uiso 1 1 calc R . . . .
H10B H 0.8679 1.0361 0.5805 0.062 Uiso 1 1 calc R . . . .
C11 C 0.7542(3) 1.0476(3) 0.7158(2) 0.0550(9) Uani 1 1 d . . . . .
H11A H 0.7162 0.9913 0.7666 0.066 Uiso 1 1 calc R . . . .
H11B H 0.6718 1.0897 0.6978 0.066 Uiso 1 1 calc R . . . .
C12 C 0.8461(3) 1.1359(3) 0.7538(2) 0.0540(8) Uani 1 1 d . . . . .
H12A H 0.9372 1.0973 0.7609 0.065 Uiso 1 1 calc R . . . .
H12B H 0.8690 1.2008 0.7076 0.065 Uiso 1 1 calc R . . . .
C13 C 0.7748(3) 1.1856(3) 0.8467(2) 0.0584(9) Uani 1 1 d . . . . .
H13A H 0.7551 1.1210 0.8934 0.070 Uiso 1 1 calc R . . . .
H13B H 0.6820 1.2215 0.8401 0.070 Uiso 1 1 calc R . . . .
C14 C 0.8634(4) 1.2773(3) 0.8837(3) 0.0715(10) Uani 1 1 d . . . . .
H14A H 0.8810 1.3428 0.8389 0.107 Uiso 1 1 calc GR . . . .
H14B H 0.9549 1.2422 0.8916 0.107 Uiso 1 1 calc GR . . . .
H14C H 0.8115 1.3057 0.9444 0.107 Uiso 1 1 calc GR . . . .
C15 C 0.6690(3) 0.7818(3) 0.4151(2) 0.0492(8) Uani 1 1 d . . . . .
H15A H 0.6117 0.7232 0.3898 0.059 Uiso 1 1 calc R . . . .
H15B H 0.6013 0.8395 0.4503 0.059 Uiso 1 1 calc R . . . .
C16 C 0.7601(3) 0.8446(3) 0.3335(2) 0.0512(8) Uani 1 1 d . . . . .
H16A H 0.8269 0.7880 0.2961 0.061 Uiso 1 1 calc R . . . .
H16B H 0.8174 0.9045 0.3573 0.061 Uiso 1 1 calc R . . . .
C17 C 0.6667(3) 0.9030(3) 0.2712(2) 0.0512(8) Uani 1 1 d . . . . .
H17A H 0.6079 0.8430 0.2490 0.061 Uiso 1 1 calc R . . . .
H17B H 0.6011 0.9603 0.3087 0.061 Uiso 1 1 calc R . . . .
C18 C 0.7551(3) 0.9654(3) 0.1869(2) 0.0596(9) Uani 1 1 d . . . . .
H18A H 0.8222 0.9081 0.1508 0.072 Uiso 1 1 calc R . . . .
H18B H 0.8128 1.0259 0.2098 0.072 Uiso 1 1 calc R . . . .
C19 C 0.6674(3) 1.0236(3) 0.1211(2) 0.0576(9) Uani 1 1 d . . . . .
H19A H 0.7333 1.0499 0.0635 0.069 Uiso 1 1 calc R . . . .
H19B H 0.6039 0.9645 0.1026 0.069 Uiso 1 1 calc R . . . .
C20 C 0.5774(3) 1.1270(3) 0.1623(2) 0.0522(8) Uani 1 1 d . . . . .
H20A H 0.6408 1.1874 0.1793 0.063 Uiso 1 1 calc R . . . .
H20B H 0.5126 1.1016 0.2206 0.063 Uiso 1 1 calc R . . . .
C21 C 0.4887(4) 1.1812(3) 0.0957(2) 0.0657(10) Uani 1 1 d . . . . .
H21A H 0.5522 1.2099 0.0389 0.099 Uiso 1 1 calc GR . . . .
H21B H 0.4312 1.2465 0.1266 0.099 Uiso 1 1 calc GR . . . .
H21C H 0.4254 1.1220 0.0786 0.099 Uiso 1 1 calc GR . . . .
C22 C 0.6349(3) 0.6571(3) 0.5545(2) 0.0487(8) Uani 1 1 d . . . . .
H22A H 0.5592 0.7147 0.5800 0.058 Uiso 1 1 calc R . . . .
H22B H 0.5909 0.5976 0.5207 0.058 Uiso 1 1 calc R . . . .
C23 C 0.6847(3) 0.5970(3) 0.6363(2) 0.0516(8) Uani 1 1 d . . . . .
H23A H 0.7319 0.6543 0.6703 0.062 Uiso 1 1 calc R . . . .
H23B H 0.7550 0.5344 0.6129 0.062 Uiso 1 1 calc R . . . .
C24 C 0.5572(3) 0.5446(3) 0.7030(2) 0.0527(8) Uani 1 1 d . . . . .
H24A H 0.4898 0.6085 0.7281 0.063 Uiso 1 1 calc R . . . .
H24B H 0.5070 0.4918 0.6672 0.063 Uiso 1 1 calc R . . . .
C25 C 0.5985(3) 0.4770(3) 0.7841(2) 0.0581(9) Uani 1 1 d . . . . .
H25A H 0.6441 0.5310 0.8217 0.070 Uiso 1 1 calc R . . . .
H25B H 0.6702 0.4161 0.7589 0.070 Uiso 1 1 calc R . . . .
C26 C 0.4724(3) 0.4182(3) 0.8488(2) 0.0595(9) Uani 1 1 d . . . . .
H26A H 0.4209 0.3711 0.8096 0.071 Uiso 1 1 calc R . . . .
H26B H 0.5108 0.3633 0.8915 0.071 Uiso 1 1 calc R . . . .
C27 C 0.3662(3) 0.4995(3) 0.9074(2) 0.0552(9) Uani 1 1 d . . . . .
H27A H 0.3288 0.5563 0.8656 0.066 Uiso 1 1 calc R . . . .
H27B H 0.4154 0.5441 0.9494 0.066 Uiso 1 1 calc R . . . .
C28 C 0.2421(3) 0.4341(3) 0.9663(2) 0.0658(10) Uani 1 1 d . . . . .
H28A H 0.1919 0.3911 0.9250 0.099 Uiso 1 1 calc GR . . . .
H28B H 0.1760 0.4900 1.0033 0.099 Uiso 1 1 calc GR . . . .
H28C H 0.2785 0.3789 1.0088 0.099 Uiso 1 1 calc GR . . . .
N2 N 0.7527(5) 0.3245(3) 0.5501(3) 0.0969(13) Uani 1 1 d . . . . .
C29 C 0.7380(4) 0.2570(4) 0.5004(3) 0.0815(12) Uani 1 1 d . . . . .
B1 B 0.7138(5) 0.1579(4) 0.4275(4) 0.0688(12) Uani 1 1 d . . . . .
H1C H 0.629(4) 0.096(3) 0.458(3) 0.103 Uiso 1 1 d R . . . .
H1D H 0.800(4) 0.113(3) 0.403(3) 0.103 Uiso 1 1 d R . . . .
H1E H 0.680(4) 0.198(3) 0.366(3) 0.103 Uiso 1 1 d R . . . .

loop_
_atom_site_aniso_label
_atom_site_aniso_U_11
_atom_site_aniso_U_22
_atom_site_aniso_U_33
_atom_site_aniso_U_23
_atom_site_aniso_U_13
_atom_site_aniso_U_12
N1 0.0408(14) 0.0465(14) 0.0545(15) 0.0032(12) -0.0130(12) -0.0070(12)
C1 0.0417(17) 0.0524(18) 0.0566(19) 0.0052(16) -0.0137(15) -0.0036(15)
C2 0.0494(19) 0.0483(18) 0.068(2) 0.0021(16) -0.0246(17) -0.0003(15)
C3 0.0480(18) 0.0514(18) 0.060(2) 0.0048(16) -0.0177(16) -0.0005(15)
C4 0.0483(18) 0.0499(18) 0.063(2) 0.0025(16) -0.0200(16) -0.0041(15)
C5 0.0485(19) 0.0506(19) 0.061(2) 0.0068(16) -0.0165(16) -0.0025(16)
C6 0.0451(18) 0.0490(19) 0.071(2) -0.0018(17) -0.0159(17) -0.0077(16)
C7 0.055(2) 0.059(2) 0.074(2) -0.0017(18) -0.0169(18) -0.0041(17)
C8 0.0441(18) 0.0487(18) 0.062(2) 0.0022(16) -0.0176(16) -0.0077(15)
C9 0.0449(18) 0.0485(18) 0.066(2) -0.0006(16) -0.0138(16) -0.0056(15)
C10 0.0443(18) 0.0500(18) 0.063(2) 0.0042(16) -0.0133(16) -0.0040(15)
C11 0.0464(18) 0.0518(19) 0.069(2) 0.0018(17) -0.0152(17) -0.0093(16)
C12 0.0492(19) 0.0511(19) 0.064(2) 0.0070(17) -0.0172(17) -0.0046(15)
C13 0.057(2) 0.0506(19) 0.069(2) 0.0035(17) -0.0165(18) 0.0033(16)
C14 0.076(2) 0.065(2) 0.081(3) -0.007(2) -0.032(2) 0.001(2)
C15 0.0436(17) 0.0484(18) 0.059(2) 0.0051(15) -0.0175(16) -0.0023(15)
C16 0.0469(18) 0.0452(17) 0.062(2) 0.0054(16) -0.0130(16) -0.0046(15)
C17 0.0484(18) 0.0477(18) 0.059(2) 0.0024(15) -0.0126(16) -0.0049(15)
C18 0.054(2) 0.060(2) 0.063(2) 0.0074(17) -0.0093(17) 0.0070(17)
C19 0.058(2) 0.056(2) 0.059(2) 0.0040(17) -0.0115(17) 0.0031(17)
C20 0.0443(18) 0.0498(19) 0.064(2) 0.0081(16) -0.0146(16) -0.0053(15)
C21 0.064(2) 0.058(2) 0.080(2) 0.0088(18) -0.024(2) 0.0006(18)
C22 0.0410(17) 0.0488(17) 0.058(2) 0.0052(15) -0.0126(15) -0.0069(14)
C23 0.0468(18) 0.0482(18) 0.064(2) 0.0054(16) -0.0198(16) -0.0064(15)
C24 0.0505(19) 0.0492(18) 0.061(2) 0.0062(16) -0.0168(16) -0.0065(15)
C25 0.056(2) 0.0547(19) 0.066(2) 0.0082(17) -0.0182(18) -0.0003(16)
C26 0.062(2) 0.0513(19) 0.066(2) 0.0111(17) -0.0168(18) -0.0021(17)
C27 0.056(2) 0.0489(19) 0.063(2) 0.0040(16) -0.0186(17) -0.0012(17)
C28 0.060(2) 0.063(2) 0.074(2) 0.0140(19) -0.0103(19) -0.0082(18)
N2 0.145(4) 0.057(2) 0.091(3) -0.0056(19) -0.029(2) -0.003(2)
C29 0.071(3) 0.077(3) 0.094(3) 0.030(3) -0.014(2) 0.002(2)
B1 0.059(3) 0.062(3) 0.086(3) 0.002(3) -0.016(3) 0.009(2)

loop_
_atom_type_symbol
_atom_type_description
_atom_type_scat_dispersion_real
_atom_type_scat_dispersion_imag
_atom_type_scat_source
C C 0.0140 0.0070 'International Tables Vol C Tables 4.2.6.8 and 6.1.1.4'
H H 0.0000 0.0000 'International Tables Vol C Tables 4.2.6.8 and 6.1.1.4'
B B 0.0070 0.0030 'International Tables Vol C Tables 4.2.6.8 and 6.1.1.4'
N N 0.0250 0.0140 'International Tables Vol C Tables 4.2.6.8 and 6.1.1.4'

loop_
_geom_angle_atom_site_label_1
_geom_angle_atom_site_label_2
_geom_angle_atom_site_label_3
_geom_angle
_geom_angle_site_symmetry_1
_geom_angle_site_symmetry_3
_geom_angle_publ_flag
C8 N1 C1 105.8(2) . . ?
C8 N1 C15 110.8(2) . . ?
C15 N1 C1 111.6(2) . . ?
C22 N1 C1 111.0(2) . . ?
C22 N1 C8 111.5(2) . . ?
C22 N1 C15 106.3(2) . . ?
N1 C1 H1A 108.1 . . ?
N1 C1 H1B 108.1 . . ?
H1A C1 H1B 107.3 . . ?
C2 C1 N1 117.0(2) . . ?
C2 C1 H1A 108.1 . . ?
C2 C1 H1B 108.1 . . ?
C1 C2 H2A 109.5 . . ?
C1 C2 H2B 109.5 . . ?
C1 C2 C3 110.5(2) . . ?
H2A C2 H2B 108.1 . . ?
C3 C2 H2A 109.5 . . ?
C3 C2 H2B 109.5 . . ?
C2 C3 H3A 109.1 . . ?
C2 C3 H3B 109.1 . . ?
H3A C3 H3B 107.9 . . ?
C4 C3 C2 112.4(2) . . ?
C4 C3 H3A 109.1 . . ?
C4 C3 H3B 109.1 . . ?
C3 C4 H4A 108.3 . . ?
C3 C4 H4B 108.3 . . ?
C3 C4 C5 115.8(2) . . ?
H4A C4 H4B 107.4 . . ?
C5 C4 H4A 108.3 . . ?
C5 C4 H4B 108.3 . . ?
C4 C5 H5A 109.1 . . ?
C4 C5 H5B 109.1 . . ?
H5A C5 H5B 107.8 . . ?
C6 C5 C4 112.7(2) . . ?
C6 C5 H5A 109.1 . . ?
C6 C5 H5B 109.1 . . ?
C5 C6 H6A 108.5 . . ?
C5 C6 H6B 108.5 . . ?
C5 C6 C7 114.9(2) . . ?
H6A C6 H6B 107.5 . . ?
C7 C6 H6A 108.5 . . ?
C7 C6 H6B 108.5 . . ?
C6 C7 H7A 109.5 . . ?
C6 C7 H7B 109.5 . . ?
C6 C7 H7C 109.5 . . ?
H7A C7 H7B 109.5 . . ?
H7A C7 H7C 109.5 . . ?
H7B C7 H7C 109.5 . . ?
N1 C8 H8A 108.3 . . ?
N1 C8 H8B 108.3 . . ?
H8A C8 H8B 107.4 . . ?
C9 C8 N1 116.0(2) . . ?
C9 C8 H8A 108.3 . . ?
C9 C8 H8B 108.3 . . ?
C8 C9 H9A 109.7 . . ?
C8 C9 H9B 109.7 . . ?
C8 C9 C10 110.0(2) . . ?
H9A C9 H9B 108.2 . . ?
C10 C9 H9A 109.7 . . ?
C10 C9 H9B 109.7 . . ?
C9 C10 H10A 109.1 . . ?
C9 C10 H10B 109.1 . . ?
H10A C10 H10B 107.8 . . ?
C11 C10 C9 112.7(2) . . ?
C11 C10 H10A 109.1 . . ?
C11 C10 H10B 109.1 . . ?
C10 C11 H11A 108.7 . . ?
C10 C11 H11B 108.7 . . ?
C10 C11 C12 114.2(3) . . ?
H11A C11 H11B 107.6 . . ?
C12 C11 H11A 108.7 . . ?
C12 C11 H11B 108.7 . . ?
C11 C12 H12A 109.0 . . ?
C11 C12 H12B 109.0 . . ?
H12A C12 H12B 107.8 . . ?
C13 C12 C11 113.1(3) . . ?
C13 C12 H12A 109.0 . . ?
C13 C12 H12B 109.0 . . ?
C12 C13 H13A 108.9 . . ?
C12 C13 H13B 108.9 . . ?
C12 C13 C14 113.6(3) . . ?
H13A C13 H13B 107.7 . . ?
C14 C13 H13A 108.9 . . ?
C14 C13 H13B 108.9 . . ?
C13 C14 H14A 109.5 . . ?
C13 C14 H14B 109.5 . . ?
C13 C14 H14C 109.5 . . ?
H14A C14 H14B 109.5 . . ?
H14A C14 H14C 109.5 . . ?
H14B C14 H14C 109.5 . . ?
N1 C15 H15A 108.2 . . ?
N1 C15 H15B 108.2 . . ?
H15A C15 H15B 107.3 . . ?
C16 C15 N1 116.4(2) . . ?
C16 C15 H15A 108.2 . . ?
C16 C15 H15B 108.2 . . ?
C15 C16 H16A 109.6 . . ?
C15 C16 H16B 109.6 . . ?
C15 C16 C17 110.4(2) . . ?
H16A C16 H16B 108.1 . . ?
C17 C16 H16A 109.6 . . ?
C17 C16 H16B 109.6 . . ?
C16 C17 H17A 109.2 . . ?
C16 C17 H17B 109.2 . . ?
H17A C17 H17B 107.9 . . ?
C18 C17 C16 112.0(2) . . ?
C18 C17 H17A 109.2 . . ?
C18 C17 H17B 109.2 . . ?
C17 C18 H18A 108.7 . . ?
C17 C18 H18B 108.7 . . ?
C17 C18 C19 114.3(3) . . ?
H18A C18 H18B 107.6 . . ?
C19 C18 H18A 108.7 . . ?
C19 C18 H18B 108.7 . . ?
C18 C19 H19A 108.6 . . ?
C18 C19 H19B 108.6 . . ?
H19A C19 H19B 107.6 . . ?
C20 C19 C18 114.6(3) . . ?
C20 C19 H19A 108.6 . . ?
C20 C19 H19B 108.6 . . ?
C19 C20 H20A 108.9 . . ?
C19 C20 H20B 108.9 . . ?
C19 C20 C21 113.2(3) . . ?
H20A C20 H20B 107.8 . . ?
C21 C20 H20A 108.9 . . ?
C21 C20 H20B 108.9 . . ?
C20 C21 H21A 109.5 . . ?
C20 C21 H21B 109.5 . . ?
C20 C21 H21C 109.5 . . ?
H21A C21 H21B 109.5 . . ?
H21A C21 H21C 109.5 . . ?
H21B C21 H21C 109.5 . . ?
N1 C22 H22A 108.1 . . ?
N1 C22 H22B 108.1 . . ?
H22A C22 H22B 107.3 . . ?
C23 C22 N1 116.7(2) . . ?
C23 C22 H22A 108.1 . . ?
C23 C22 H22B 108.1 . . ?
C22 C23 H23A 109.7 . . ?
C22 C23 H23B 109.7 . . ?
C22 C23 C24 109.8(2) . . ?
H23A C23 H23B 108.2 . . ?
C24 C23 H23A 109.7 . . ?
C24 C23 H23B 109.7 . . ?
C23 C24 H24A 108.9 . . ?
C23 C24 H24B 108.9 . . ?
H24A C24 H24B 107.7 . . ?
C25 C24 C23 113.3(2) . . ?
C25 C24 H24A 108.9 . . ?
C25 C24 H24B 108.9 . . ?
C24 C25 H25A 108.8 . . ?
C24 C25 H25B 108.8 . . ?
C24 C25 C26 113.9(2) . . ?
H25A C25 H25B 107.7 . . ?
C26 C25 H25A 108.8 . . ?
C26 C25 H25B 108.8 . . ?
C25 C26 H26A 108.3 . . ?
C25 C26 H26B 108.3 . . ?
H26A C26 H26B 107.4 . . ?
C27 C26 C25 115.8(3) . . ?
C27 C26 H26A 108.3 . . ?
C27 C26 H26B 108.3 . . ?
C26 C27 H27A 109.2 . . ?
C26 C27 H27B 109.2 . . ?
C26 C27 C28 112.2(3) . . ?
H27A C27 H27B 107.9 . . ?
C28 C27 H27A 109.2 . . ?
C28 C27 H27B 109.2 . . ?
C27 C28 H28A 109.5 . . ?
C27 C28 H28B 109.5 . . ?
C27 C28 H28C 109.5 . . ?
H28A C28 H28B 109.5 . . ?
H28A C28 H28C 109.5 . . ?
H28B C28 H28C 109.5 . . ?
N2 C29 B1 179.1(5) . . ?
C29 B1 H1C 113(2) . . ?
C29 B1 H1D 113(2) . . ?
C29 B1 H1E 111(2) . . ?
H1C B1 H1D 108(3) . . ?
H1C B1 H1E 106(3) . . ?
H1D B1 H1E 105(3) . . ?

loop_
_geom_bond_atom_site_label_1
_geom_bond_atom_site_label_2
_geom_bond_distance
_geom_bond_site_symmetry_2
_geom_bond_publ_flag
N1 C1 1.522(4) . ?
N1 C8 1.519(3) . ?
N1 C15 1.520(3) . ?
N1 C22 1.518(3) . ?
C1 H1A 0.9900 . ?
C1 H1B 0.9900 . ?
C1 C2 1.515(4) . ?
C2 H2A 0.9900 . ?
C2 H2B 0.9900 . ?
C2 C3 1.520(4) . ?
C3 H3A 0.9900 . ?
C3 H3B 0.9900 . ?
C3 C4 1.514(4) . ?
C4 H4A 0.9900 . ?
C4 H4B 0.9900 . ?
C4 C5 1.519(4) . ?
C5 H5A 0.9900 . ?
C5 H5B 0.9900 . ?
C5 C6 1.510(4) . ?
C6 H6A 0.9900 . ?
C6 H6B 0.9900 . ?
C6 C7 1.513(4) . ?
C7 H7A 0.9800 . ?
C7 H7B 0.9800 . ?
C7 H7C 0.9800 . ?
C8 H8A 0.9900 . ?
C8 H8B 0.9900 . ?
C8 C9 1.507(4) . ?
C9 H9A 0.9900 . ?
C9 H9B 0.9900 . ?
C9 C10 1.530(4) . ?
C10 H10A 0.9900 . ?
C10 H10B 0.9900 . ?
C10 C11 1.508(4) . ?
C11 H11A 0.9900 . ?
C11 H11B 0.9900 . ?
C11 C12 1.526(4) . ?
C12 H12A 0.9900 . ?
C12 H12B 0.9900 . ?
C12 C13 1.504(4) . ?
C13 H13A 0.9900 . ?
C13 H13B 0.9900 . ?
C13 C14 1.524(4) . ?
C14 H14A 0.9800 . ?
C14 H14B 0.9800 . ?
C14 H14C 0.9800 . ?
C15 H15A 0.9900 . ?
C15 H15B 0.9900 . ?
C15 C16 1.506(4) . ?
C16 H16A 0.9900 . ?
C16 H16B 0.9900 . ?
C16 C17 1.527(4) . ?
C17 H17A 0.9900 . ?
C17 H17B 0.9900 . ?
C17 C18 1.521(4) . ?
C18 H18A 0.9900 . ?
C18 H18B 0.9900 . ?
C18 C19 1.525(4) . ?
C19 H19A 0.9900 . ?
C19 H19B 0.9900 . ?
C19 C20 1.510(4) . ?
C20 H20A 0.9900 . ?
C20 H20B 0.9900 . ?
C20 C21 1.522(4) . ?
C21 H21A 0.9800 . ?
C21 H21B 0.9800 . ?
C21 H21C 0.9800 . ?
C22 H22A 0.9900 . ?
C22 H22B 0.9900 . ?
C22 C23 1.513(4) . ?
C23 H23A 0.9900 . ?
C23 H23B 0.9900 . ?
C23 C24 1.525(4) . ?
C24 H24A 0.9900 . ?
C24 H24B 0.9900 . ?
C24 C25 1.510(4) . ?
C25 H25A 0.9900 . ?
C25 H25B 0.9900 . ?
C25 C26 1.534(4) . ?
C26 H26A 0.9900 . ?
C26 H26B 0.9900 . ?
C26 C27 1.508(4) . ?
C27 H27A 0.9900 . ?
C27 H27B 0.9900 . ?
C27 C28 1.521(4) . ?
C28 H28A 0.9800 . ?
C28 H28B 0.9800 . ?
C28 H28C 0.9800 . ?
N2 C29 1.093(5) . ?
C29 B1 1.611(7) . ?
B1 H1C 1.11(4) . ?
B1 H1D 0.97(4) . ?
B1 H1E 1.10(4) . ?

loop_
_geom_hbond_atom_site_label_D
_geom_hbond_atom_site_label_H
_geom_hbond_atom_site_label_A
_geom_hbond_distance_DH
_geom_hbond_distance_HA
_geom_hbond_distance_DA
_geom_hbond_angle_DHA
_geom_hbond_site_symmetry_A
C23 H23B N2 0.99 2.58 3.380(5) 137.7 .

loop_
_geom_torsion_atom_site_label_1
_geom_torsion_atom_site_label_2
_geom_torsion_atom_site_label_3
_geom_torsion_atom_site_label_4
_geom_torsion
_geom_torsion_site_symmetry_1
_geom_torsion_site_symmetry_2
_geom_torsion_site_symmetry_3
_geom_torsion_site_symmetry_4
_geom_torsion_publ_flag
N1 C1 C2 C3 -177.8(2) . . . . ?
N1 C8 C9 C10 -174.4(2) . . . . ?
N1 C15 C16 C17 -179.6(2) . . . . ?
N1 C22 C23 C24 176.9(2) . . . . ?
C1 N1 C8 C9 -171.0(2) . . . . ?
C1 N1 C15 C16 -54.9(3) . . . . ?
C1 N1 C22 C23 63.9(3) . . . . ?
C1 C2 C3 C4 -167.3(2) . . . . ?
C2 C3 C4 C5 -173.5(3) . . . . ?
C3 C4 C5 C6 -176.9(2) . . . . ?
C4 C5 C6 C7 -175.8(3) . . . . ?
C8 N1 C1 C2 -169.9(2) . . . . ?
C8 N1 C15 C16 62.7(3) . . . . ?
C8 N1 C22 C23 -53.9(3) . . . . ?
C8 C9 C10 C11 -166.0(2) . . . . ?
C9 C10 C11 C12 178.7(2) . . . . ?
C10 C11 C12 C13 -169.5(3) . . . . ?
C11 C12 C13 C14 -177.9(2) . . . . ?
C15 N1 C1 C2 -49.4(3) . . . . ?
C15 N1 C8 C9 67.9(3) . . . . ?
C15 N1 C22 C23 -174.6(3) . . . . ?
C15 C16 C17 C18 -178.9(3) . . . . ?
C16 C17 C18 C19 178.9(3) . . . . ?
C17 C18 C19 C20 67.9(4) . . . . ?
C18 C19 C20 C21 -178.6(3) . . . . ?
C22 N1 C1 C2 69.0(3) . . . . ?
C22 N1 C8 C9 -50.2(3) . . . . ?
C22 N1 C15 C16 -176.1(3) . . . . ?
C22 C23 C24 C25 176.8(3) . . . . ?
C23 C24 C25 C26 -176.9(3) . . . . ?
C24 C25 C26 C27 -69.6(4) . . . . ?
C25 C26 C27 C28 177.7(2) . . . . ?
